data_7109094
loop_
_publ_author_name
'Matthew P. Blake'
'Nikolas Kaltsoyannis'
'Philip Mountford'

_publ_section_title
;
 Synthesis and reactions of beta-diketiminate-supported complexes with
 Mg-Fe or Yb-Fe bonds
;
_journal_name_full Chem.Commun.
_journal_page_first 3315
_journal_paper_doi 10.1039/c3cc41360h
_journal_volume 49
_journal_year 2013
_chemical_formula_moiety 'C94 H118 Ca2 Fe5 N4 O10'
_chemical_formula_sum 'C94 H118 Ca2 Fe5 N4 O10'
_chemical_formula_weight 1823.39
_chemical_name_systematic
;
[{Ca(NacNac)(THF)}2{Cp4Fe5(CO)8}]
;
_space_group_IT_number 2
_symmetry_cell_setting triclinic
_symmetry_space_group_name_Hall '-P 1'
_symmetry_space_group_name_H-M 'P -1'
_atom_sites_solution_hydrogens difmap
_atom_sites_solution_primary direct
_atom_sites_solution_secondary difmap
_cell_angle_alpha 73.007(2)
_cell_angle_beta 86.687(2)
_cell_angle_gamma 63.809(3)
_cell_formula_units_Z 1
_cell_length_a 11.5470(3)
_cell_length_b 12.4516(3)
_cell_length_c 17.7694(6)
_cell_measurement_reflns_used 11064
_cell_measurement_temperature 150
_cell_measurement_theta_max 76
_cell_measurement_theta_min 4
_cell_volume 2184.90(13)
_computing_cell_refinement 'CrysAlis, (Oxford Diffraction, 2002)'
_computing_data_collection 'SuperNova, (Oxford Diffraction, 2010)'
_computing_data_reduction 'CrysAlis, (Oxford Diffraction, 2002)'
_computing_molecular_graphics 'CAMERON (Watkin et al., 1996)'
_computing_publication_material 'CRYSTALS (Betteridge et al., 2003)'
_computing_structure_refinement 'CRYSTALS (Betteridge et al., 2003)'
_computing_structure_solution 'Superflip (Palatinus & Chapuis, 2007)'
_diffrn_ambient_temperature 150
_diffrn_measured_fraction_theta_full 0.998
_diffrn_measured_fraction_theta_max 0.985
_diffrn_measurement_device Area
_diffrn_measurement_device_type 'Oxford Diffraction SuperNova'
_diffrn_measurement_method \w
_diffrn_radiation_monochromator graphite
_diffrn_radiation_type 'Cu K\a'
_diffrn_radiation_wavelength 1.54180
_diffrn_reflns_av_R_equivalents 0.025
_diffrn_reflns_limit_h_max 14
_diffrn_reflns_limit_h_min -11
_diffrn_reflns_limit_k_max 15
_diffrn_reflns_limit_k_min -7
_diffrn_reflns_limit_l_max 22
_diffrn_reflns_limit_l_min -22
_diffrn_reflns_number 21630
_diffrn_reflns_theta_full 73.617
_diffrn_reflns_theta_max 76.684
_diffrn_reflns_theta_min 4.145
_diffrn_standards_number 0
_exptl_absorpt_coefficient_mu 8.003
_exptl_absorpt_correction_T_max 0.20
_exptl_absorpt_correction_T_min 0.12
_exptl_absorpt_correction_type multi-scan
_exptl_absorpt_process_details 'CrysAlis, (Oxford Diffraction, 2002)'
_exptl_crystal_colour black
_exptl_crystal_density_diffrn 1.386
_exptl_crystal_density_method 'not measured'
_exptl_crystal_description hexagonal
_exptl_crystal_F_000 960
_exptl_crystal_size_max 0.200
_exptl_crystal_size_mid 0.200
_exptl_crystal_size_min 0.200
_refine_diff_density_max 0.46
_refine_diff_density_min -0.52
_refine_ls_extinction_method None
_refine_ls_goodness_of_fit_ref 1.1526
_refine_ls_hydrogen_treatment constr
_refine_ls_matrix_type full
_refine_ls_number_parameters 565
_refine_ls_number_reflns 8036
_refine_ls_number_restraints 70
_refine_ls_R_factor_all 0.0340
_refine_ls_R_factor_gt 0.0309
_refine_ls_shift/su_max 0.0016213
_refine_ls_shift/su_mean 0.0000711
_refine_ls_structure_factor_coef F
_refine_ls_weighting_details
;
Method, part 1, Chebychev polynomial, (Watkin, 1994, Prince, 1982)
[weight] = 1.0/[A~0~*T~0~(x)+A~1~*T~1~(x) ... +A~n-1~]*T~n-1~(x)]
where A~i~ are the Chebychev coefficients listed below and x= Fcalc/Fmax
Method = Robust Weighting (Prince, 1982)
W = [weight] * [1-(deltaF/6*sigmaF)^2^]^2^
A~i~ are:
13.5 -5.87 8.29 4.22
;
_refine_ls_weighting_scheme calc
_refine_ls_wR_factor_all 0.0259
_refine_ls_wR_factor_gt 0.0254
_refine_ls_wR_factor_ref 0.0253
_reflns_limit_h_max 14
_reflns_limit_h_min -14
_reflns_limit_k_max 15
_reflns_limit_k_min -14
_reflns_limit_l_max 22
_reflns_limit_l_min 0
_reflns_number_gt 8365
_reflns_number_total 9075
_reflns_threshold_expression I>2.0\s(I)
_oxford_diffrn_Wilson_B_factor 1.36
_oxford_diffrn_Wilson_scale 0.04
_oxford_refine_ls_r_factor_ref 0.0296
_oxford_refine_ls_scale 4.379(3)
_oxford_reflns_number_all 9039
_oxford_reflns_threshold_expression_ref I>3.0\s(I)
_cod_data_source_file c3cc41360h.txt
_cod_data_source_block MPB116
_cod_original_sg_symbol_Hall '-p 1'
_cod_original_sg_symbol_H-M 'P -1 '
_cod_database_code 7109094

loop_
_symmetry_equiv_pos_as_xyz
x,y,z
-x,-y,-z

loop_
_atom_site_label
_atom_site_type_symbol
_atom_site_fract_x
_atom_site_fract_y
_atom_site_fract_z
_atom_site_U_iso_or_equiv
_atom_site_occupancy
_atom_site_adp_type
_atom_site_refinement_flags_posn
_atom_site_refinement_flags_adp
_atom_site_disorder_assembly
_atom_site_disorder_group
Ca1 Ca 0.62433(2) 0.24714(2) 0.727282(14) 0.0157 1.0000 Uani . . . .
Fe1 Fe 0.5000 0.5000 0.5000 0.0129 1.0000 Uani S . . .
Fe2 Fe 0.603230(19) 0.628486(18) 0.529870(11) 0.0154 1.0000 Uani . . . .
Fe3 Fe 0.733671(18) 0.450773(18) 0.472483(11) 0.0145 1.0000 Uani . . . .
N1 N 0.61277(11) 0.27854(11) 0.85451(6) 0.0200 1.0000 Uani . . . .
N2 N 0.82838(11) 0.08310(10) 0.79001(7) 0.0202 1.0000 Uani . . . .
O1 O 0.69606(9) 0.37664(8) 0.64051(5) 0.0179 1.0000 Uani . . . .
O2 O 0.43842(9) 0.44800(8) 0.66860(5) 0.0192 1.0000 Uani . . . .
O3 O 0.60382(9) 0.22942(8) 0.59452(5) 0.0186 1.0000 Uani . . . .
O4 O 0.74117(10) 0.68713(9) 0.39364(6) 0.0294 1.0000 Uani . . . .
O5 O 0.52759(10) 0.10426(9) 0.75592(6) 0.0276 1.0000 Uani . . . .
C1 C 0.65575(12) 0.44754(12) 0.57317(7) 0.0164 1.0000 Uani . . . .
C2 C 0.41056(12) 0.48642(11) 0.59883(7) 0.0163 1.0000 Uani . . . .
C3 C 0.53338(13) 0.32081(12) 0.54332(7) 0.0169 1.0000 Uani . . . .
C4 C 0.70552(13) 0.62167(12) 0.44069(8) 0.0200 1.0000 Uani . . . .
C5 C 0.6799(8) 0.7417(7) 0.5519(4) 0.0288 0.5000 Uani D U 1 1
C6 C 0.7064(8) 0.6383(10) 0.6202(5) 0.0280 0.5000 Uani D U 1 1
C7 C 0.5891(7) 0.6396(7) 0.6491(5) 0.0272 0.5000 Uani D U 1 1
C8 C 0.4907(8) 0.7475(7) 0.5963(4) 0.0283 0.5000 Uani D U 1 1
C9 C 0.5451(7) 0.8115(8) 0.5371(5) 0.0343 0.5000 Uani D U 1 1
C10 C 0.93691(14) 0.36700(16) 0.49792(11) 0.0341 1.0000 Uani . . . .
C11 C 0.90598(14) 0.40742(14) 0.41456(10) 0.0321 1.0000 Uani . . . .
C12 C 0.84169(14) 0.34197(14) 0.39987(9) 0.0296 1.0000 Uani . . . .
C13 C 0.83353(14) 0.26176(13) 0.47292(10) 0.0300 1.0000 Uani . . . .
C14 C 0.89366(15) 0.27631(14) 0.53238(9) 0.0322 1.0000 Uani . . . .
C15 C 0.66261(15) 0.18316(14) 0.91953(8) 0.0249 1.0000 Uani . . . .
C16 C 0.76449(15) 0.06465(14) 0.92336(8) 0.0275 1.0000 Uani . . . .
C17 C 0.84934(14) 0.02445(13) 0.86656(8) 0.0246 1.0000 Uani . . . .
C18 C 0.61008(18) 0.19559(17) 0.99870(9) 0.0369 1.0000 Uani . . . .
C19 C 0.97351(17) -0.09535(16) 0.90070(10) 0.0379 1.0000 Uani . . . .
C20 C 0.52475(14) 0.40108(13) 0.85999(8) 0.0230 1.0000 Uani . . . .
C21 C 0.57472(15) 0.48723(14) 0.85802(8) 0.0257 1.0000 Uani . . . .
C22 C 0.48752(18) 0.61021(16) 0.85347(10) 0.0359 1.0000 Uani . . . .
C23 C 0.35553(19) 0.64941(17) 0.85068(12) 0.0439 1.0000 Uani . . . .
C24 C 0.30781(17) 0.56442(17) 0.85439(11) 0.0392 1.0000 Uani . . . .
C25 C 0.39065(15) 0.43877(15) 0.86043(9) 0.0280 1.0000 Uani . . . .
C26 C 0.71980(16) 0.44812(14) 0.85951(9) 0.0292 1.0000 Uani . . . .
C27 C 0.7921(2) 0.36137(19) 0.93998(12) 0.0503 1.0000 Uani . . . .
C28 C 0.75467(18) 0.55794(16) 0.83640(10) 0.0354 1.0000 Uani . . . .
C29 C 0.33220(16) 0.34880(16) 0.86822(9) 0.0314 1.0000 Uani . . . .
C30 C 0.2597(2) 0.3376(2) 0.94343(11) 0.0493 1.0000 Uani . . . .
C31 C 0.24020(19) 0.3865(2) 0.79669(10) 0.0418 1.0000 Uani . . . .
C32 C 0.93374(13) 0.05053(12) 0.74086(8) 0.0223 1.0000 Uani . . . .
C33 C 1.02260(14) 0.10073(14) 0.73859(9) 0.0261 1.0000 Uani . . . .
C34 C 1.12363(15) 0.07134(15) 0.68981(10) 0.0335 1.0000 Uani . . . .
C35 C 1.13635(16) -0.00254(16) 0.64249(12) 0.0403 1.0000 Uani . . . .
C36 C 1.04585(17) -0.04755(16) 0.64266(12) 0.0393 1.0000 Uani . . . .
C37 C 0.94388(14) -0.02249(13) 0.69124(10) 0.0282 1.0000 Uani . . . .
C38 C 1.00796(17) 0.18858(17) 0.78585(9) 0.0342 1.0000 Uani . . . .
C39 C 0.99189(16) 0.31534(15) 0.73158(10) 0.0324 1.0000 Uani . . . .
C40 C 1.1210(3) 0.1310(2) 0.84843(13) 0.0686 1.0000 Uani . . . .
C41 C 0.84988(15) -0.07767(14) 0.69119(10) 0.0318 1.0000 Uani . . . .
C42 C 0.81057(18) -0.06959(16) 0.60834(11) 0.0391 1.0000 Uani . . . .
C43 C 0.9063(2) -0.21426(17) 0.74334(12) 0.0441 1.0000 Uani . . . .
C44 C 0.48450(18) 0.05724(16) 0.70292(10) 0.0353 1.0000 Uani . . . .
C45 C 0.5167(2) -0.07772(16) 0.74584(11) 0.0412 1.0000 Uani . . . .
C46 C 0.57323(19) -0.10115(15) 0.82788(10) 0.0370 1.0000 Uani . . . .
C47 C 0.52637(17) 0.02868(15) 0.83480(9) 0.0331 1.0000 Uani . . . .
C51 C 0.7085(8) 0.7046(7) 0.5726(5) 0.0335 0.5000 Uani D U 1 2
C61 C 0.6823(9) 0.6248(10) 0.6375(6) 0.0396 0.5000 Uani D U 1 2
C71 C 0.5477(7) 0.6724(7) 0.6362(4) 0.0297 0.5000 Uani D U 1 2
C81 C 0.4880(9) 0.7813(8) 0.5719(5) 0.0341 0.5000 Uani D U 1 2
C91 C 0.5913(8) 0.7991(8) 0.5338(6) 0.0318 0.5000 Uani D U 1 2
H51 H 0.7447 0.7609 0.5200 0.0353 0.5000 Uiso R . 1 1
H61 H 0.7930 0.5747 0.6441 0.0320 0.5000 Uiso R . 1 1
H71 H 0.5782 0.5805 0.6959 0.0321 0.5000 Uiso R . 1 1
H81 H 0.3979 0.7751 0.6003 0.0359 0.5000 Uiso R . 1 1
H91 H 0.4989 0.8890 0.4944 0.0381 0.5000 Uiso R . 1 1
H101 H 0.9798 0.3984 0.5252 0.0434 1.0000 Uiso R . . .
H111 H 0.9259 0.4695 0.3761 0.0403 1.0000 Uiso R . . .
H121 H 0.8107 0.3499 0.3479 0.0378 1.0000 Uiso R . . .
H131 H 0.7904 0.2067 0.4801 0.0369 1.0000 Uiso R . . .
H141 H 0.9013 0.2329 0.5882 0.0403 1.0000 Uiso R . . .
H161 H 0.7814 0.0051 0.9723 0.0337 1.0000 Uiso R . . .
H181 H 0.6776 0.1451 1.0399 0.0577 1.0000 Uiso R . . .
H182 H 0.5750 0.2800 1.0007 0.0569 1.0000 Uiso R . . .
H183 H 0.5451 0.1645 1.0092 0.0576 1.0000 Uiso R . . .
H191 H 0.9513 -0.1623 0.9318 0.0599 1.0000 Uiso R . . .
H192 H 1.0239 -0.1224 0.8585 0.0590 1.0000 Uiso R . . .
H193 H 1.0246 -0.0831 0.9356 0.0599 1.0000 Uiso R . . .
H221 H 0.5193 0.6690 0.8526 0.0439 1.0000 Uiso R . . .
H231 H 0.2984 0.7336 0.8480 0.0539 1.0000 Uiso R . . .
H241 H 0.2181 0.5894 0.8540 0.0474 1.0000 Uiso R . . .
H261 H 0.7555 0.4013 0.8219 0.0358 1.0000 Uiso R . . .
H271 H 0.7500 0.4016 0.9796 0.0764 1.0000 Uiso R . . .
H272 H 0.7921 0.2812 0.9539 0.0769 1.0000 Uiso R . . .
H273 H 0.8815 0.3483 0.9402 0.0772 1.0000 Uiso R . . .
H281 H 0.8469 0.5293 0.8297 0.0532 1.0000 Uiso R . . .
H282 H 0.7082 0.6198 0.7857 0.0531 1.0000 Uiso R . . .
H283 H 0.7327 0.6029 0.8767 0.0527 1.0000 Uiso R . . .
H291 H 0.4020 0.2653 0.8720 0.0390 1.0000 Uiso R . . .
H301 H 0.2368 0.2690 0.9515 0.0757 1.0000 Uiso R . . .
H302 H 0.1812 0.4150 0.9402 0.0759 1.0000 Uiso R . . .
H303 H 0.3146 0.3193 0.9893 0.0763 1.0000 Uiso R . . .
H311 H 0.1666 0.4671 0.7921 0.0648 1.0000 Uiso R . . .
H312 H 0.2117 0.3235 0.8036 0.0646 1.0000 Uiso R . . .
H313 H 0.2835 0.3916 0.7488 0.0648 1.0000 Uiso R . . .
H341 H 1.1818 0.1040 0.6882 0.0407 1.0000 Uiso R . . .
H351 H 1.2029 -0.0199 0.6092 0.0488 1.0000 Uiso R . . .
H361 H 1.0520 -0.0951 0.6096 0.0501 1.0000 Uiso R . . .
H381 H 0.9312 0.1994 0.8150 0.0416 1.0000 Uiso R . . .
H391 H 0.9195 0.3527 0.6930 0.0505 1.0000 Uiso R . . .
H392 H 0.9759 0.3731 0.7626 0.0496 1.0000 Uiso R . . .
H393 H 1.0675 0.3082 0.7042 0.0498 1.0000 Uiso R . . .
H401 H 1.1990 0.1207 0.8225 0.1059 1.0000 Uiso R . . .
H402 H 1.1271 0.0516 0.8806 0.1056 1.0000 Uiso R . . .
H403 H 1.1022 0.1871 0.8801 0.1056 1.0000 Uiso R . . .
H411 H 0.7727 -0.0308 0.7146 0.0385 1.0000 Uiso R . . .
H421 H 0.8834 -0.1237 0.5856 0.0600 1.0000 Uiso R . . .
H422 H 0.7773 0.0156 0.5748 0.0596 1.0000 Uiso R . . .
H423 H 0.7431 -0.0966 0.6110 0.0597 1.0000 Uiso R . . .
H431 H 0.8472 -0.2488 0.7420 0.0680 1.0000 Uiso R . . .
H432 H 0.9870 -0.2652 0.7246 0.0678 1.0000 Uiso R . . .
H433 H 0.9218 -0.2205 0.7972 0.0677 1.0000 Uiso R . . .
H441 H 0.5273 0.0654 0.6556 0.0441 1.0000 Uiso R . . .
H442 H 0.3929 0.1071 0.6911 0.0448 1.0000 Uiso R . . .
H451 H 0.4417 -0.0939 0.7489 0.0520 1.0000 Uiso R . . .
H452 H 0.5814 -0.1323 0.7189 0.0510 1.0000 Uiso R . . .
H461 H 0.5434 -0.1524 0.8685 0.0447 1.0000 Uiso R . . .
H462 H 0.6677 -0.1416 0.8311 0.0459 1.0000 Uiso R . . .
H471 H 0.4405 0.0583 0.8528 0.0415 1.0000 Uiso R . . .
H472 H 0.5835 0.0327 0.8690 0.0412 1.0000 Uiso R . . .
H511 H 0.7949 0.6949 0.5570 0.0413 0.5000 Uiso R . 1 2
H611 H 0.7457 0.5504 0.6775 0.0445 0.5000 Uiso R . 1 2
H711 H 0.5019 0.6355 0.6754 0.0351 0.5000 Uiso R . 1 2
H811 H 0.3954 0.8347 0.5581 0.0392 0.5000 Uiso R . 1 2
H911 H 0.5810 0.8689 0.4871 0.0369 0.5000 Uiso R . 1 2

loop_
_atom_site_aniso_label
_atom_site_aniso_U_11
_atom_site_aniso_U_22
_atom_site_aniso_U_33
_atom_site_aniso_U_23
_atom_site_aniso_U_13
_atom_site_aniso_U_12
Ca1 0.01825(12) 0.01581(11) 0.01240(11) -0.00416(9) 0.00015(9) -0.00679(9)
Fe1 0.01369(13) 0.01414(13) 0.01136(12) -0.00586(10) 0.00193(10) -0.00555(10)
Fe2 0.01782(10) 0.01547(10) 0.01457(10) -0.00737(7) 0.00048(7) -0.00700(8)
Fe3 0.01372(9) 0.01495(9) 0.01396(10) -0.00543(7) 0.00204(7) -0.00493(7)
N1 0.0265(6) 0.0232(6) 0.0144(5) -0.0090(4) 0.0037(4) -0.0127(5)
N2 0.0194(5) 0.0194(5) 0.0192(5) -0.0040(4) 0.0000(4) -0.0073(4)
O1 0.0202(4) 0.0204(4) 0.0131(4) -0.0034(3) -0.0003(3) -0.0097(4)
O2 0.0201(4) 0.0224(5) 0.0122(4) -0.0061(4) 0.0029(3) -0.0065(4)
O3 0.0225(5) 0.0148(4) 0.0165(4) -0.0049(4) -0.0013(4) -0.0062(4)
O4 0.0317(6) 0.0236(5) 0.0329(6) -0.0063(4) 0.0120(4) -0.0147(4)
O5 0.0316(5) 0.0235(5) 0.0301(5) -0.0053(4) 0.0024(4) -0.0159(4)
C1 0.0163(6) 0.0190(6) 0.0158(6) -0.0083(5) 0.0028(5) -0.0076(5)
C2 0.0182(6) 0.0148(6) 0.0166(6) -0.0086(5) 0.0041(5) -0.0059(5)
C3 0.0211(6) 0.0176(6) 0.0153(6) -0.0093(5) 0.0059(5) -0.0091(5)
C4 0.0184(6) 0.0216(6) 0.0202(6) -0.0073(5) 0.0013(5) -0.0083(5)
C5 0.048(5) 0.031(4) 0.022(3) -0.010(2) -0.002(3) -0.028(3)
C6 0.033(2) 0.026(3) 0.026(4) -0.013(3) -0.011(2) -0.009(2)
C7 0.047(4) 0.021(3) 0.012(2) -0.0089(18) -0.009(2) -0.010(2)
C8 0.027(2) 0.029(4) 0.031(4) -0.027(3) 0.001(3) -0.003(3)
C9 0.048(4) 0.0173(19) 0.031(3) -0.0144(19) -0.016(3) -0.002(3)
C10 0.0128(6) 0.0403(9) 0.0490(10) -0.0238(8) 0.0015(6) -0.0051(6)
C11 0.0207(7) 0.0255(7) 0.0416(9) -0.0088(6) 0.0193(6) -0.0055(6)
C12 0.0225(7) 0.0311(8) 0.0249(7) -0.0177(6) 0.0044(6) 0.0025(6)
C13 0.0230(7) 0.0178(7) 0.0460(9) -0.0157(6) 0.0122(6) -0.0036(6)
C14 0.0229(7) 0.0262(7) 0.0246(7) -0.0038(6) 0.0040(6) 0.0065(6)
C15 0.0325(8) 0.0305(7) 0.0150(6) -0.0067(5) 0.0019(5) -0.0170(6)
C16 0.0341(8) 0.0274(7) 0.0160(6) 0.0002(5) -0.0011(6) -0.0133(6)
C17 0.0248(7) 0.0219(7) 0.0219(7) -0.0015(5) -0.0038(5) -0.0084(6)
C18 0.0510(10) 0.0402(9) 0.0150(7) -0.0065(6) 0.0050(7) -0.0178(8)
C19 0.0339(9) 0.0304(8) 0.0290(8) 0.0029(7) -0.0069(7) -0.0028(7)
C20 0.0309(7) 0.0270(7) 0.0138(6) -0.0104(5) 0.0034(5) -0.0127(6)
C21 0.0372(8) 0.0295(7) 0.0160(6) -0.0118(6) 0.0044(6) -0.0168(6)
C22 0.0456(10) 0.0319(8) 0.0392(9) -0.0206(7) 0.0089(7) -0.0193(7)
C23 0.0446(10) 0.0321(9) 0.0568(12) -0.0279(8) 0.0129(9) -0.0106(8)
C24 0.0328(9) 0.0410(9) 0.0480(10) -0.0267(8) 0.0104(7) -0.0126(7)
C25 0.0320(8) 0.0341(8) 0.0220(7) -0.0153(6) 0.0060(6) -0.0144(6)
C26 0.0372(8) 0.0285(7) 0.0270(7) -0.0101(6) 0.0025(6) -0.0178(6)
C27 0.0556(12) 0.0485(11) 0.0456(11) 0.0057(9) -0.0194(9) -0.0316(10)
C28 0.0455(9) 0.0362(8) 0.0335(8) -0.0128(7) 0.0013(7) -0.0242(8)
C29 0.0311(8) 0.0407(9) 0.0298(8) -0.0167(7) 0.0083(6) -0.0193(7)
C30 0.0550(12) 0.0711(14) 0.0328(9) -0.0185(9) 0.0166(9) -0.0371(11)
C31 0.0427(10) 0.0671(12) 0.0334(9) -0.0195(9) 0.0081(7) -0.0376(9)
C32 0.0187(6) 0.0168(6) 0.0235(7) -0.0011(5) -0.0003(5) -0.0037(5)
C33 0.0213(7) 0.0280(7) 0.0234(7) -0.0026(6) -0.0025(5) -0.0088(6)
C34 0.0192(7) 0.0339(8) 0.0424(9) -0.0074(7) 0.0018(6) -0.0099(6)
C35 0.0247(8) 0.0331(8) 0.0594(11) -0.0199(8) 0.0195(8) -0.0077(7)
C36 0.0358(9) 0.0310(8) 0.0561(11) -0.0258(8) 0.0199(8) -0.0131(7)
C37 0.0245(7) 0.0189(7) 0.0388(8) -0.0118(6) 0.0070(6) -0.0060(6)
C38 0.0378(9) 0.0533(10) 0.0251(8) -0.0139(7) 0.0040(6) -0.0307(8)
C39 0.0290(8) 0.0377(9) 0.0355(9) -0.0161(7) 0.0003(7) -0.0156(7)
C40 0.104(2) 0.0682(14) 0.0435(12) 0.0076(10) -0.0373(12) -0.0565(15)
C41 0.0303(8) 0.0265(7) 0.0453(9) -0.0217(7) 0.0147(7) -0.0131(6)
C42 0.0398(9) 0.0333(9) 0.0518(11) -0.0239(8) 0.0106(8) -0.0167(7)
C43 0.0513(11) 0.0335(9) 0.0530(11) -0.0161(8) 0.0191(9) -0.0235(8)
C44 0.0425(9) 0.0342(8) 0.0340(8) -0.0005(7) -0.0089(7) -0.0256(7)
C45 0.0582(11) 0.0295(8) 0.0415(10) -0.0091(7) -0.0009(8) -0.0247(8)
C46 0.0521(10) 0.0264(8) 0.0288(8) -0.0046(6) 0.0084(7) -0.0171(7)
C47 0.0433(9) 0.0353(8) 0.0280(8) -0.0106(7) 0.0106(7) -0.0240(7)
C51 0.028(2) 0.038(4) 0.044(5) -0.025(3) -0.006(3) -0.015(3)
C61 0.055(5) 0.031(3) 0.026(4) -0.014(2) -0.016(3) -0.008(3)
C71 0.054(4) 0.031(4) 0.015(3) -0.014(3) 0.008(3) -0.024(3)
C81 0.035(3) 0.032(4) 0.031(4) -0.022(3) -0.003(3) -0.003(2)
C91 0.049(4) 0.020(3) 0.032(2) -0.013(2) -0.001(3) -0.017(3)

loop_
_atom_type_symbol
_atom_type_scat_dispersion_real
_atom_type_scat_dispersion_imag
_atom_type_scat_Cromer_Mann_a1
_atom_type_scat_Cromer_Mann_b1
_atom_type_scat_Cromer_Mann_a2
_atom_type_scat_Cromer_Mann_b2
_atom_type_scat_Cromer_Mann_a3
_atom_type_scat_Cromer_Mann_b3
_atom_type_scat_Cromer_Mann_a4
_atom_type_scat_Cromer_Mann_b4
_atom_type_scat_Cromer_Mann_c
_atom_type_scat_source
Ca 0.3641 1.2855 8.6266 10.4421 7.3873 0.6599 1.5899 85.7484 1.0211 178.4370 1.3751 'International Tables Vol C 4.2.6.8 and 6.1.1.4'
Fe -1.1336 3.1974 11.7695 4.7611 7.3573 0.3072 3.5222 15.3535 2.3045 76.8805 1.0369 'International Tables Vol C 4.2.6.8 and 6.1.1.4'
C 0.0181 0.0091 2.3100 20.8439 1.0200 10.2075 1.5886 0.5687 0.8650 51.6512 0.2156 'International Tables Vol C 4.2.6.8 and 6.1.1.4'
N 0.0311 0.0180 12.2126 0.0057 3.1322 9.8933 2.0125 28.9975 1.1663 0.5826 -11.5290 'International Tables Vol C 4.2.6.8 and 6.1.1.4'
O 0.0492 0.0322 3.0485 13.2771 2.2868 5.7011 1.5463 0.3239 0.8670 32.9089 0.2508 'International Tables Vol C 4.2.6.8 and 6.1.1.4'
H 0.0000 0.0000 0.4930 10.5109 0.3229 26.1257 0.1402 3.1424 0.0408 57.7998 0.0030 'International Tables Vol C 4.2.6.8 and 6.1.1.4'

loop_
_geom_angle_atom_site_label_1
_geom_angle_site_symmetry_1
_geom_angle_atom_site_label_2
_geom_angle_atom_site_label_3
_geom_angle_site_symmetry_3
_geom_angle
_geom_angle_publ_flag
N1 . Ca1 N2 . 79.79(4) yes
N1 . Ca1 O1 . 110.41(4) yes
N2 . Ca1 O1 . 98.86(4) yes
N1 . Ca1 O2 . 93.44(4) yes
N2 . Ca1 O2 . 165.67(4) yes
O1 . Ca1 O2 . 71.49(3) yes
N1 . Ca1 O3 . 172.21(4) yes
N2 . Ca1 O3 . 107.33(4) yes
O1 . Ca1 O3 . 72.14(3) yes
O2 . Ca1 O3 . 80.30(3) yes
N1 . Ca1 O5 . 97.48(4) yes
N2 . Ca1 O5 . 91.59(4) yes
O1 . Ca1 O5 . 151.50(4) yes
O2 . Ca1 O5 . 101.87(3) yes
O3 . Ca1 O5 . 79.45(3) yes
C1 2_666 Fe1 C3 2_666 84.55(5) yes
C1 2_666 Fe1 C2 2_666 84.21(5) yes
C3 2_666 Fe1 C2 2_666 73.47(5) yes
C1 2_666 Fe1 Fe2 2_666 49.29(4) yes
C3 2_666 Fe1 Fe2 2_666 133.73(4) yes
C2 2_666 Fe1 Fe2 2_666 95.70(4) yes
C1 2_666 Fe1 Fe3 2_666 49.09(4) yes
C3 2_666 Fe1 Fe3 2_666 94.97(4) yes
C2 2_666 Fe1 Fe3 2_666 133.10(4) yes
Fe2 2_666 Fe1 Fe3 2_666 59.580(7) yes
C1 2_666 Fe1 Fe2 . 130.71(4) yes
C3 2_666 Fe1 Fe2 . 46.27(4) yes
C2 2_666 Fe1 Fe2 . 84.30(4) yes
Fe2 2_666 Fe1 Fe2 . 179.995 yes
Fe3 2_666 Fe1 Fe2 . 120.420(7) yes
C1 2_666 Fe1 Fe3 . 130.91(4) yes
C3 2_666 Fe1 Fe3 . 85.03(4) yes
C2 2_666 Fe1 Fe3 . 46.90(4) yes
Fe2 2_666 Fe1 Fe3 . 120.420(7) yes
Fe3 2_666 Fe1 Fe3 . 179.995 yes
C1 2_666 Fe1 C1 . 179.994 yes
C3 2_666 Fe1 C1 . 95.45(5) yes
C2 2_666 Fe1 C1 . 95.79(5) yes
Fe2 2_666 Fe1 C1 . 130.71(4) yes
Fe3 2_666 Fe1 C1 . 130.91(4) yes
C1 2_666 Fe1 C2 . 95.79(5) yes
C3 2_666 Fe1 C2 . 106.53(5) yes
C2 2_666 Fe1 C2 . 179.994 yes
Fe2 2_666 Fe1 C2 . 84.30(4) yes
Fe3 2_666 Fe1 C2 . 46.90(4) yes
C1 2_666 Fe1 C3 . 95.45(5) yes
C3 2_666 Fe1 C3 . 179.994 yes
C2 2_666 Fe1 C3 . 106.53(5) yes
Fe2 2_666 Fe1 C3 . 46.27(4) yes
Fe3 2_666 Fe1 C3 . 85.03(4) yes
Fe2 . Fe1 Fe3 . 59.580(7) yes
Fe2 . Fe1 C1 . 49.29(4) yes
Fe3 . Fe1 C1 . 49.09(4) yes
Fe2 . Fe1 C2 . 95.70(4) yes
Fe3 . Fe1 C2 . 133.10(4) yes
C1 . Fe1 C2 . 84.21(5) yes
Fe2 . Fe1 C3 . 133.73(4) yes
Fe3 . Fe1 C3 . 94.97(4) yes
C1 . Fe1 C3 . 84.55(5) yes
C2 . Fe1 C3 . 73.47(5) yes
Fe1 . Fe2 C3 2_666 50.94(4) yes
Fe1 . Fe2 Fe3 . 59.989(6) yes
C3 2_666 Fe2 Fe3 . 88.22(4) yes
Fe1 . Fe2 C1 . 51.17(4) yes
C3 2_666 Fe2 C1 . 101.99(5) yes
Fe3 . Fe2 C1 . 49.56(4) yes
Fe1 . Fe2 C4 . 94.60(4) yes
C3 2_666 Fe2 C4 . 84.73(6) yes
Fe3 . Fe2 C4 . 48.57(4) yes
C1 . Fe2 C4 . 97.42(5) yes
Fe1 . Fe2 C5 . 177.3(2) yes
C3 2_666 Fe2 C5 . 126.5(2) yes
Fe3 . Fe2 C5 . 121.9(2) yes
C1 . Fe2 C5 . 131.5(2) yes
C4 . Fe2 C5 . 85.9(2) yes
Fe1 . Fe2 C6 . 142.6(2) yes
C3 2_666 Fe2 C6 . 157.3(3) yes
Fe3 . Fe2 C6 . 114.3(3) yes
C1 . Fe2 C6 . 95.4(3) yes
C4 . Fe2 C6 . 107.6(2) yes
Fe1 . Fe2 C7 . 114.3(2) yes
C3 2_666 Fe2 C7 . 126.7(2) yes
Fe3 . Fe2 C7 . 132.41(18) yes
C1 . Fe2 C7 . 88.4(2) yes
C4 . Fe2 C7 . 146.2(2) yes
Fe1 . Fe2 C8 . 113.4(2) yes
C3 2_666 Fe2 C8 . 94.4(2) yes
Fe3 . Fe2 C8 . 168.3(2) yes
C1 . Fe2 C8 . 118.8(2) yes
C4 . Fe2 C8 . 143.0(2) yes
Fe1 . Fe2 C9 . 138.5(2) yes
C3 2_666 Fe2 C9 . 93.6(2) yes
Fe3 . Fe2 C9 . 152.0(2) yes
C1 . Fe2 C9 . 154.7(3) yes
C4 . Fe2 C9 . 103.8(2) yes
C5 . Fe2 C6 . 39.3(2) yes
C5 . Fe2 C7 . 66.1(3) yes
C6 . Fe2 C7 . 38.7(2) yes
C5 . Fe2 C8 . 65.1(3) yes
C6 . Fe2 C8 . 64.2(3) yes
C7 . Fe2 C8 . 38.93(18) yes
C5 . Fe2 C9 . 38.9(2) yes
C6 . Fe2 C9 . 65.3(4) yes
C7 . Fe2 C9 . 66.4(3) yes
C8 . Fe2 C9 . 39.3(2) yes
Fe1 . Fe2 C3 2_666 50.94(4) yes
Fe1 . Fe2 Fe3 . 59.989(6) yes
C3 2_666 Fe2 Fe3 . 88.22(4) yes
Fe1 . Fe2 C1 . 51.17(4) yes
C3 2_666 Fe2 C1 . 101.99(5) yes
Fe3 . Fe2 C1 . 49.56(4) yes
Fe1 . Fe2 C4 . 94.60(4) yes
C3 2_666 Fe2 C4 . 84.73(6) yes
Fe3 . Fe2 C4 . 48.57(4) yes
C1 . Fe2 C4 . 97.42(5) yes
Fe1 . Fe2 C51 . 169.2(2) yes
C3 2_666 Fe2 C51 . 139.7(2) yes
Fe3 . Fe2 C51 . 116.3(2) yes
C1 . Fe2 C51 . 118.3(2) yes
C4 . Fe2 C51 . 88.8(2) yes
Fe1 . Fe2 C61 . 132.4(3) yes
C3 2_666 Fe2 C61 . 152.6(3) yes
Fe3 . Fe2 C61 . 117.5(3) yes
C1 . Fe2 C61 . 89.4(3) yes
C4 . Fe2 C61 . 118.8(2) yes
Fe1 . Fe2 C71 . 112.2(2) yes
C3 2_666 Fe2 C71 . 114.8(2) yes
Fe3 . Fe2 C71 . 143.7(2) yes
C1 . Fe2 C71 . 96.5(2) yes
C4 . Fe2 C71 . 152.9(2) yes
Fe1 . Fe2 C81 . 118.6(3) yes
C3 2_666 Fe2 C81 . 88.8(2) yes
Fe3 . Fe2 C81 . 176.9(2) yes
C1 . Fe2 C81 . 132.2(2) yes
C4 . Fe2 C81 . 130.1(2) yes
Fe1 . Fe2 C91 . 150.8(2) yes
C3 2_666 Fe2 C91 . 102.5(2) yes
Fe3 . Fe2 C91 . 140.8(2) yes
C1 . Fe2 C91 . 153.6(3) yes
C4 . Fe2 C91 . 94.4(2) yes
C51 . Fe2 C61 . 38.4(2) yes
C51 . Fe2 C71 . 64.1(3) yes
C61 . Fe2 C71 . 38.3(2) yes
C51 . Fe2 C81 . 65.7(3) yes
C61 . Fe2 C81 . 65.6(4) yes
C71 . Fe2 C81 . 39.03(19) yes
C51 . Fe2 C91 . 38.4(2) yes
C61 . Fe2 C91 . 64.3(4) yes
C71 . Fe2 C91 . 64.2(3) yes
C81 . Fe2 C91 . 39.2(2) yes
Fe1 . Fe3 C2 2_666 50.81(4) yes
Fe1 . Fe3 Fe2 . 60.430(7) yes
C2 2_666 Fe3 Fe2 . 87.26(4) yes
Fe1 . Fe3 C1 . 51.47(4) yes
C2 2_666 Fe3 C1 . 102.05(5) yes
Fe2 . Fe3 C1 . 50.04(4) yes
Fe1 . Fe3 C4 . 95.13(4) yes
C2 2_666 Fe3 C4 . 83.49(5) yes
Fe2 . Fe3 C4 . 48.81(4) yes
C1 . Fe3 C4 . 98.12(5) yes
Fe1 . Fe3 C10 . 156.76(5) yes
C2 2_666 Fe3 C10 . 150.33(6) yes
Fe2 . Fe3 C10 . 115.60(5) yes
C1 . Fe3 C10 . 107.15(6) yes
C4 . Fe3 C10 . 97.31(6) yes
Fe1 . Fe3 C11 . 160.93(5) yes
C2 2_666 Fe3 C11 . 111.23(6) yes
Fe2 . Fe3 C11 . 131.81(5) yes
C1 . Fe3 C11 . 146.64(6) yes
C4 . Fe3 C11 . 88.08(6) yes
Fe1 . Fe3 C12 . 125.09(5) yes
C2 2_666 Fe3 C12 . 87.61(6) yes
Fe2 . Fe3 C12 . 164.93(5) yes
C1 . Fe3 C12 . 145.02(6) yes
C4 . Fe3 C12 . 116.47(6) yes
Fe1 . Fe3 C13 . 108.90(4) yes
C2 2_666 Fe3 C13 . 102.48(6) yes
Fe2 . Fe3 C13 . 155.76(5) yes
C1 . Fe3 C13 . 105.84(6) yes
C4 . Fe3 C13 . 153.30(6) yes
Fe1 . Fe3 C14 . 122.68(5) yes
C2 2_666 Fe3 C14 . 140.09(6) yes
Fe2 . Fe3 C14 . 126.12(4) yes
C1 . Fe3 C14 . 87.99(6) yes
C4 . Fe3 C14 . 133.76(6) yes
C10 . Fe3 C11 . 39.51(7) yes
C10 . Fe3 C12 . 65.37(6) yes
C11 . Fe3 C12 . 38.92(7) yes
C10 . Fe3 C13 . 64.68(6) yes
C11 . Fe3 C13 . 65.41(6) yes
C12 . Fe3 C13 . 39.28(6) yes
C10 . Fe3 C14 . 38.32(7) yes
C11 . Fe3 C14 . 65.12(6) yes
C12 . Fe3 C14 . 64.87(6) yes
C13 . Fe3 C14 . 38.17(7) yes
Ca1 . N1 C15 . 121.54(9) yes
Ca1 . N1 C20 . 117.16(8) yes
C15 . N1 C20 . 119.81(11) yes
Ca1 . N2 C17 . 123.78(9) yes
Ca1 . N2 C32 . 116.98(8) yes
C17 . N2 C32 . 119.22(11) yes
Ca1 . O1 C1 . 132.37(8) yes
Ca1 . O2 C2 . 120.76(8) yes
Ca1 . O3 C3 . 119.14(8) yes
Ca1 . O5 C44 . 129.81(9) yes
Ca1 . O5 C47 . 123.36(9) yes
C44 . O5 C47 . 105.80(11) yes
Fe1 . C1 Fe2 . 79.54(5) yes
Fe1 . C1 Fe3 . 79.45(5) yes
Fe2 . C1 Fe3 . 80.40(5) yes
Fe1 . C1 O1 . 134.09(10) yes
Fe2 . C1 O1 . 130.44(9) yes
Fe3 . C1 O1 . 132.09(10) yes
Fe1 . C2 Fe3 2_666 82.29(5) yes
Fe1 . C2 O2 . 138.14(10) yes
Fe3 2_666 C2 O2 . 139.35(10) yes
Fe1 . C3 O3 . 137.27(10) yes
Fe1 . C3 Fe2 2_666 82.79(5) yes
O3 . C3 Fe2 2_666 139.83(10) yes
Fe2 . C4 Fe3 . 82.62(5) yes
Fe2 . C4 O4 . 138.65(11) yes
Fe3 . C4 O4 . 138.51(11) yes
Fe2 . C5 C6 . 71.1(5) yes
Fe2 . C5 C9 . 71.3(5) yes
C6 . C5 C9 . 108.1(8) yes
Fe2 . C5 H51 . 122.8 no
C6 . C5 H51 . 126.0 no
C9 . C5 H51 . 125.8 no
Fe2 . C6 C5 . 69.5(5) yes
Fe2 . C6 C7 . 72.2(5) yes
C5 . C6 C7 . 110.0(8) yes
Fe2 . C6 H61 . 124.6 no
C5 . C6 H61 . 125.2 no
C7 . C6 H61 . 124.7 no
Fe2 . C7 C6 . 69.1(6) yes
Fe2 . C7 C8 . 68.5(4) yes
C6 . C7 C8 . 104.6(8) yes
Fe2 . C7 H71 . 127.3 no
C6 . C7 H71 . 127.7 no
C8 . C7 H71 . 127.7 no
Fe2 . C8 C7 . 72.5(4) yes
Fe2 . C8 C9 . 70.8(5) yes
C7 . C8 C9 . 110.9(8) yes
Fe2 . C8 H81 . 124.4 no
C7 . C8 H81 . 124.8 no
C9 . C8 H81 . 124.2 no
Fe2 . C9 C8 . 69.9(5) yes
Fe2 . C9 C5 . 69.8(5) yes
C8 . C9 C5 . 106.3(8) yes
Fe2 . C9 H91 . 125.2 no
C8 . C9 H91 . 127.4 no
C5 . C9 H91 . 126.2 no
Fe3 . C10 C11 . 69.92(8) yes
Fe3 . C10 C14 . 71.86(9) yes
C11 . C10 C14 . 108.09(14) yes
Fe3 . C10 H101 . 123.4 no
C11 . C10 H101 . 125.2 no
C14 . C10 H101 . 126.7 no
Fe3 . C11 C10 . 70.57(8) yes
Fe3 . C11 C12 . 70.09(8) yes
C10 . C11 C12 . 107.09(14) yes
Fe3 . C11 H111 . 124.1 no
C10 . C11 H111 . 125.5 no
C12 . C11 H111 . 127.4 no
Fe3 . C12 C11 . 70.99(8) yes
Fe3 . C12 C13 . 70.93(8) yes
C11 . C12 C13 . 108.18(14) yes
Fe3 . C12 H121 . 125.0 no
C11 . C12 H121 . 125.0 no
C13 . C12 H121 . 126.8 no
Fe3 . C13 C12 . 69.79(8) yes
Fe3 . C13 C14 . 72.14(8) yes
C12 . C13 C14 . 108.28(14) yes
Fe3 . C13 H131 . 122.7 no
C12 . C13 H131 . 125.4 no
C14 . C13 H131 . 126.3 no
Fe3 . C14 C10 . 69.82(8) yes
Fe3 . C14 C13 . 69.68(8) yes
C10 . C14 C13 . 108.33(14) yes
Fe3 . C14 H141 . 124.7 no
C10 . C14 H141 . 126.1 no
C13 . C14 H141 . 125.5 no
N1 . C15 C16 . 125.28(13) yes
N1 . C15 C18 . 120.46(14) yes
C16 . C15 C18 . 114.27(13) yes
C15 . C16 C17 . 130.45(13) yes
C15 . C16 H161 . 114.5 no
C17 . C16 H161 . 114.9 no
C16 . C17 N2 . 124.82(13) yes
C16 . C17 C19 . 114.17(13) yes
N2 . C17 C19 . 121.00(14) yes
C15 . C18 H181 . 109.9 no
C15 . C18 H182 . 112.1 no
H181 . C18 H182 . 107.6 no
C15 . C18 H183 . 109.4 no
H181 . C18 H183 . 107.0 no
H182 . C18 H183 . 110.7 no
C17 . C19 H191 . 109.5 no
C17 . C19 H192 . 110.2 no
H191 . C19 H192 . 108.4 no
C17 . C19 H193 . 111.1 no
H191 . C19 H193 . 107.5 no
H192 . C19 H193 . 110.1 no
N1 . C20 C21 . 118.51(13) yes
N1 . C20 C25 . 121.05(13) yes
C21 . C20 C25 . 120.22(13) yes
C20 . C21 C22 . 118.31(15) yes
C20 . C21 C26 . 121.35(13) yes
C22 . C21 C26 . 120.33(14) yes
C21 . C22 C23 . 121.90(15) yes
C21 . C22 H221 . 119.5 no
C23 . C22 H221 . 118.6 no
C22 . C23 C24 . 119.44(16) yes
C22 . C23 H231 . 120.1 no
C24 . C23 H231 . 120.4 no
C23 . C24 C25 . 121.38(16) yes
C23 . C24 H241 . 120.3 no
C25 . C24 H241 . 118.3 no
C20 . C25 C24 . 118.65(15) yes
C20 . C25 C29 . 122.66(14) yes
C24 . C25 C29 . 118.69(14) yes
C21 . C26 C27 . 113.01(14) yes
C21 . C26 C28 . 114.11(13) yes
C27 . C26 C28 . 107.42(13) yes
C21 . C26 H261 . 108.3 no
C27 . C26 H261 . 106.6 no
C28 . C26 H261 . 107.0 no
C26 . C27 H271 . 108.0 no
C26 . C27 H272 . 113.4 no
H271 . C27 H272 . 108.1 no
C26 . C27 H273 . 109.9 no
H271 . C27 H273 . 109.2 no
H272 . C27 H273 . 108.2 no
C26 . C28 H281 . 111.1 no
C26 . C28 H282 . 111.7 no
H281 . C28 H282 . 106.7 no
C26 . C28 H283 . 111.6 no
H281 . C28 H283 . 108.1 no
H282 . C28 H283 . 107.4 no
C25 . C29 C30 . 111.62(14) yes
C25 . C29 C31 . 112.27(14) yes
C30 . C29 C31 . 109.06(14) yes
C25 . C29 H291 . 108.9 no
C30 . C29 H291 . 107.6 no
C31 . C29 H291 . 107.2 no
C29 . C30 H301 . 109.4 no
C29 . C30 H302 . 111.8 no
H301 . C30 H302 . 109.4 no
C29 . C30 H303 . 110.4 no
H301 . C30 H303 . 107.8 no
H302 . C30 H303 . 107.9 no
C29 . C31 H311 . 110.3 no
C29 . C31 H312 . 108.0 no
H311 . C31 H312 . 110.2 no
C29 . C31 H313 . 111.1 no
H311 . C31 H313 . 109.1 no
H312 . C31 H313 . 108.1 no
N2 . C32 C33 . 118.73(13) yes
N2 . C32 C37 . 121.04(13) yes
C33 . C32 C37 . 120.07(13) yes
C32 . C33 C34 . 118.95(14) yes
C32 . C33 C38 . 121.52(13) yes
C34 . C33 C38 . 119.50(14) yes
C33 . C34 C35 . 121.42(15) yes
C33 . C34 H341 . 119.1 no
C35 . C34 H341 . 119.4 no
C34 . C35 C36 . 119.36(15) yes
C34 . C35 H351 . 120.7 no
C36 . C35 H351 . 119.9 no
C35 . C36 C37 . 121.56(16) yes
C35 . C36 H361 . 119.9 no
C37 . C36 H361 . 118.5 no
C32 . C37 C36 . 118.56(14) yes
C32 . C37 C41 . 121.93(13) yes
C36 . C37 C41 . 119.48(14) yes
C33 . C38 C39 . 110.82(13) yes
C33 . C38 C40 . 111.47(17) yes
C39 . C38 C40 . 111.35(14) yes
C33 . C38 H381 . 107.5 no
C39 . C38 H381 . 109.9 no
C40 . C38 H381 . 105.6 no
C38 . C39 H391 . 111.5 no
C38 . C39 H392 . 109.8 no
H391 . C39 H392 . 107.4 no
C38 . C39 H393 . 111.7 no
H391 . C39 H393 . 108.1 no
H392 . C39 H393 . 108.2 no
C38 . C40 H401 . 108.8 no
C38 . C40 H402 . 107.9 no
H401 . C40 H402 . 111.0 no
C38 . C40 H403 . 107.8 no
H401 . C40 H403 . 111.1 no
H402 . C40 H403 . 110.0 no
C37 . C41 C42 . 112.87(14) yes
C37 . C41 C43 . 110.98(14) yes
C42 . C41 C43 . 109.53(14) yes
C37 . C41 H411 . 107.6 no
C42 . C41 H411 . 108.8 no
C43 . C41 H411 . 106.8 no
C41 . C42 H421 . 111.1 no
C41 . C42 H422 . 110.0 no
H421 . C42 H422 . 109.9 no
C41 . C42 H423 . 109.5 no
H421 . C42 H423 . 107.9 no
H422 . C42 H423 . 108.4 no
C41 . C43 H431 . 110.4 no
C41 . C43 H432 . 110.7 no
H431 . C43 H432 . 107.7 no
C41 . C43 H433 . 111.1 no
H431 . C43 H433 . 107.7 no
H432 . C43 H433 . 109.2 no
O5 . C44 C45 . 107.06(13) yes
O5 . C44 H441 . 109.0 no
C45 . C44 H441 . 112.0 no
O5 . C44 H442 . 107.9 no
C45 . C44 H442 . 111.1 no
H441 . C44 H442 . 109.7 no
C44 . C45 C46 . 104.91(13) yes
C44 . C45 H451 . 112.5 no
C46 . C45 H451 . 111.2 no
C44 . C45 H452 . 109.7 no
C46 . C45 H452 . 110.0 no
H451 . C45 H452 . 108.5 no
C45 . C46 C47 . 103.29(13) yes
C45 . C46 H461 . 111.4 no
C47 . C46 H461 . 112.4 no
C45 . C46 H462 . 110.9 no
C47 . C46 H462 . 109.3 no
H461 . C46 H462 . 109.5 no
C46 . C47 O5 . 104.47(12) yes
C46 . C47 H471 . 111.2 no
O5 . C47 H471 . 111.3 no
C46 . C47 H472 . 111.9 no
O5 . C47 H472 . 108.1 no
H471 . C47 H472 . 109.6 no
Fe2 . C51 C61 . 71.8(6) yes
Fe2 . C51 C91 . 69.6(5) yes
C61 . C51 C91 . 108.0(9) yes
Fe2 . C51 H511 . 123.9 no
C61 . C51 H511 . 126.1 no
C91 . C51 H511 . 126.0 no
Fe2 . C61 C51 . 69.9(5) yes
Fe2 . C61 C71 . 69.3(5) yes
C51 . C61 C71 . 106.7(8) yes
Fe2 . C61 H611 . 126.9 no
C51 . C61 H611 . 127.3 no
C71 . C61 H611 . 126.0 no
Fe2 . C71 C61 . 72.4(6) yes
Fe2 . C71 C81 . 70.4(4) yes
C61 . C71 C81 . 110.5(8) yes
Fe2 . C71 H711 . 124.8 no
C61 . C71 H711 . 124.4 no
C81 . C71 H711 . 125.1 no
Fe2 . C81 C71 . 70.5(4) yes
Fe2 . C81 C91 . 69.8(5) yes
C71 . C81 C91 . 104.7(8) yes
Fe2 . C81 H811 . 125.6 no
C71 . C81 H811 . 127.6 no
C91 . C81 H811 . 127.6 no
Fe2 . C91 C81 . 71.0(5) yes
Fe2 . C91 C51 . 72.0(5) yes
C81 . C91 C51 . 110.2(8) yes
Fe2 . C91 H911 . 124.1 no
C81 . C91 H911 . 124.5 no
C51 . C91 H911 . 125.3 no

loop_
_geom_bond_atom_site_label_1
_geom_bond_atom_site_label_2
_geom_bond_site_symmetry_2
_geom_bond_distance
_geom_bond_publ_flag
Ca1 N1 . 2.3911(11) yes
Ca1 N2 . 2.3855(11) yes
Ca1 O1 . 2.2895(9) yes
Ca1 O2 . 2.4384(9) yes
Ca1 O3 . 2.4669(9) yes
Ca1 O5 . 2.4148(10) yes
Fe1 C1 2_666 2.0221(12) yes
Fe1 C3 2_666 1.9976(12) yes
Fe1 C2 2_666 1.9875(12) yes
Fe1 Fe2 2_666 2.5524(2) yes
Fe1 Fe3 2_666 2.5412(2) yes
Fe1 Fe2 . 2.5524(2) yes
Fe1 Fe3 . 2.5412(2) yes
Fe1 C1 . 2.0221(12) yes
Fe1 C2 . 1.9875(12) yes
Fe1 C3 . 1.9976(12) yes
Fe2 C3 2_666 1.8591(13) yes
Fe2 Fe3 . 2.5307(3) yes
Fe2 C1 . 1.9674(13) yes
Fe2 C4 . 1.9202(14) yes
Fe2 C5 . 2.095(8) yes
Fe2 C6 . 2.116(11) yes
Fe2 C7 . 2.155(8) yes
Fe2 C8 . 2.103(7) yes
Fe2 C9 . 2.114(9) yes
Fe2 C3 2_666 1.8591(13) yes
Fe2 Fe3 . 2.5307(3) yes
Fe2 C1 . 1.9674(13) yes
Fe2 C4 . 1.9202(14) yes
Fe2 C51 . 2.121(9) yes
Fe2 C61 . 2.146(12) yes
Fe2 C71 . 2.106(8) yes
Fe2 C81 . 2.105(9) yes
Fe2 C91 . 2.089(9) yes
Fe3 C2 2_666 1.8724(13) yes
Fe3 C1 . 1.9535(13) yes
Fe3 C4 . 1.9133(14) yes
Fe3 C10 . 2.1180(14) yes
Fe3 C11 . 2.1094(14) yes
Fe3 C12 . 2.0977(14) yes
Fe3 C13 . 2.1126(14) yes
Fe3 C14 . 2.1443(14) yes
N1 C15 . 1.3222(18) yes
N1 C20 . 1.4411(18) yes
N2 C17 . 1.3205(18) yes
N2 C32 . 1.4338(18) yes
O1 C1 . 1.2295(16) yes
O2 C2 . 1.1971(16) yes
O3 C3 . 1.2032(16) yes
O4 C4 . 1.1794(17) yes
O5 C44 . 1.4529(19) yes
O5 C47 . 1.4453(19) yes
C5 C6 . 1.417(6) yes
C5 C9 . 1.403(6) yes
C5 H51 . 0.984 no
C6 C7 . 1.415(7) yes
C6 H61 . 0.980 no
C7 C8 . 1.420(6) yes
C7 H71 . 0.980 no
C8 C9 . 1.417(7) yes
C8 H81 . 0.975 no
C9 H91 . 0.978 no
C10 C11 . 1.429(2) yes
C10 C14 . 1.399(3) yes
C10 H101 . 0.971 no
C11 C12 . 1.402(2) yes
C11 H111 . 0.973 no
C12 C13 . 1.415(2) yes
C12 H121 . 0.972 no
C13 C14 . 1.392(2) yes
C13 H131 . 0.988 no
C14 H141 . 0.969 no
C15 C16 . 1.409(2) yes
C15 C18 . 1.522(2) yes
C16 C17 . 1.406(2) yes
C16 H161 . 0.927 no
C17 C19 . 1.527(2) yes
C18 H181 . 0.950 no
C18 H182 . 0.957 no
C18 H183 . 0.972 no
C19 H191 . 0.985 no
C19 H192 . 0.969 no
C19 H193 . 0.965 no
C20 C21 . 1.417(2) yes
C20 C25 . 1.406(2) yes
C21 C22 . 1.393(2) yes
C21 C26 . 1.524(2) yes
C22 C23 . 1.379(3) yes
C22 H221 . 0.949 no
C23 C24 . 1.378(3) yes
C23 H231 . 0.949 no
C24 C25 . 1.402(2) yes
C24 H241 . 0.941 no
C25 C29 . 1.515(2) yes
C26 C27 . 1.532(2) yes
C26 C28 . 1.530(2) yes
C26 H261 . 0.970 no
C27 H271 . 0.967 no
C27 H272 . 0.956 no
C27 H273 . 0.971 no
C28 H281 . 0.975 no
C28 H282 . 0.989 no
C28 H283 . 0.990 no
C29 C30 . 1.540(2) yes
C29 C31 . 1.527(2) yes
C29 H291 . 0.981 no
C30 H301 . 0.971 no
C30 H302 . 0.978 no
C30 H303 . 0.971 no
C31 H311 . 0.971 no
C31 H312 . 0.952 no
C31 H313 . 0.963 no
C32 C33 . 1.411(2) yes
C32 C37 . 1.407(2) yes
C33 C34 . 1.392(2) yes
C33 C38 . 1.512(2) yes
C34 C35 . 1.376(3) yes
C34 H341 . 0.921 no
C35 C36 . 1.386(3) yes
C35 H351 . 0.929 no
C36 C37 . 1.394(2) yes
C36 H361 . 0.928 no
C37 C41 . 1.520(2) yes
C38 C39 . 1.526(2) yes
C38 C40 . 1.526(3) yes
C38 H381 . 0.976 no
C39 H391 . 0.960 no
C39 H392 . 0.978 no
C39 H393 . 0.957 no
C40 H401 . 0.962 no
C40 H402 . 0.960 no
C40 H403 . 0.966 no
C41 C42 . 1.528(3) yes
C41 C43 . 1.532(2) yes
C41 H411 . 0.974 no
C42 H421 . 0.971 no
C42 H422 . 0.962 no
C42 H423 . 0.969 no
C43 H431 . 0.958 no
C43 H432 . 0.974 no
C43 H433 . 0.957 no
C44 C45 . 1.508(2) yes
C44 H441 . 0.953 no
C44 H442 . 0.958 no
C45 C46 . 1.526(2) yes
C45 H451 . 0.968 no
C45 H452 . 0.975 no
C46 C47 . 1.502(2) yes
C46 H461 . 0.971 no
C46 H462 . 0.976 no
C47 H471 . 0.965 no
C47 H472 . 0.950 no
C51 C61 . 1.402(7) yes
C51 C91 . 1.385(6) yes
C51 H511 . 0.983 no
C61 C71 . 1.396(7) yes
C61 H611 . 0.988 no
C71 C81 . 1.407(6) yes
C71 H711 . 0.980 no
C81 C91 . 1.408(7) yes
C81 H811 . 0.976 no
C91 H911 . 0.979 no
